data_4134882
loop_
_publ_author_name
'Song, Xian-Jiang'
'Zhang, Zhi-Xu'
'Chen, Xiao-Gang'
'Zhang, Han-Yue'
'Pan, Qiang'
'Yao, Jie'
'You, Yu-Meng'
'Xiong, Ren-Gen'

_publ_section_title
;
 Bistable State of Protons for Low-Voltage Memories.
;
_journal_name_full 'Journal of the American Chemical Society'
_journal_paper_doi 10.1021/jacs.0c02924
_journal_year 2020
_chemical_formula_moiety 'C2 F6 N O4 S2, C6 H12 D N2'
_chemical_formula_sum 'C8 H12 D F6 N3 O4 S2'
_chemical_formula_weight 394.34
_space_group_IT_number 4
_space_group_name_Hall 'P 2yb'
_space_group_name_H-M_alt 'P 1 21 1'
_symmetry_cell_setting monoclinic
_symmetry_space_group_name_H-M 'P 1 21 1'
_atom_sites_solution_hydrogens geom
_atom_sites_solution_primary direct
_atom_sites_solution_secondary difmap
_audit_creation_method SHELXL-97
_cell_angle_alpha 90.00
_cell_angle_beta 113.037(4)
_cell_angle_gamma 90.00
_cell_formula_units_Z 8
_cell_length_a 12.542(4)
_cell_length_b 16.952(6)
_cell_length_c 15.994(5)
_cell_measurement_reflns_used 6437
_cell_measurement_temperature 243(2)
_cell_measurement_theta_max 27.5165
_cell_measurement_theta_min 1.8332
_cell_volume 3129.3(18)
_computing_cell_refinement 'CrystalClear (Rigaku Inc., 2008)'
_computing_data_collection 'CrystalClear (Rigaku Inc., 2008)'
_computing_data_reduction 'CrystalClear (Rigaku Inc., 2008)'
_computing_structure_refinement 'SHELXL-97 (Sheldrick, 1997)'
_computing_structure_solution 'SHELXS-97 (Sheldrick, 1990)'
_diffrn_ambient_temperature 243(2)
_diffrn_measured_fraction_theta_full 0.991
_diffrn_measured_fraction_theta_max 0.991
_diffrn_measurement_device_type d*Trek
_diffrn_measurement_method CCD_Profile_fitting
_diffrn_radiation_monochromator graphite
_diffrn_radiation_source 'fine-focus sealed tube'
_diffrn_radiation_type MoK\a
_diffrn_radiation_wavelength 0.71073
_diffrn_reflns_av_R_equivalents 0.0623
_diffrn_reflns_av_sigmaI/netI 0.1781
_diffrn_reflns_limit_h_max 14
_diffrn_reflns_limit_h_min -14
_diffrn_reflns_limit_k_max 20
_diffrn_reflns_limit_k_min -20
_diffrn_reflns_limit_l_max 19
_diffrn_reflns_limit_l_min -19
_diffrn_reflns_number 28227
_diffrn_reflns_theta_full 25.00
_diffrn_reflns_theta_max 25.00
_diffrn_reflns_theta_min 1.83
_exptl_absorpt_coefficient_mu 0.425
_exptl_absorpt_correction_T_max 0.9916
_exptl_absorpt_correction_T_min 0.9274
_exptl_absorpt_correction_type multi-scan
_exptl_crystal_colour colorless
_exptl_crystal_density_diffrn 1.674
_exptl_crystal_density_method 'not measured'
_exptl_crystal_description block
_exptl_crystal_F_000 1600
_exptl_crystal_size_max 0.18
_exptl_crystal_size_mid 0.03
_exptl_crystal_size_min 0.02
_refine_diff_density_max 1.086
_refine_diff_density_min -0.442
_refine_diff_density_rms 0.101
_refine_ls_abs_structure_details 'Flack H D (1983), Acta Cryst. A39, 876-881'
_refine_ls_abs_structure_Flack 0.17(17)
_refine_ls_extinction_method none
_refine_ls_goodness_of_fit_ref 0.917
_refine_ls_hydrogen_treatment mixed
_refine_ls_matrix_type full
_refine_ls_number_parameters 829
_refine_ls_number_reflns 10860
_refine_ls_number_restraints 1093
_refine_ls_restrained_S_all 0.891
_refine_ls_R_factor_all 0.1411
_refine_ls_R_factor_gt 0.0910
_refine_ls_shift/su_max 0.004
_refine_ls_shift/su_mean 0.001
_refine_ls_structure_factor_coef Fsqd
_refine_ls_weighting_details 'calc w=1/[\s^2^(Fo^2^)+(0.1188P)^2^+0.0000P] where P=(Fo^2^+2Fc^2^)/3'
_refine_ls_weighting_scheme calc
_refine_ls_wR_factor_gt 0.2375
_refine_ls_wR_factor_ref 0.2689
_reflns_number_gt 4956
_reflns_number_total 10860
_reflns_threshold_expression >2sigma(I)
_cod_data_source_file ja0c02924_si_004.cif
_cod_data_source_block D-DABCO-FS-243K
_cod_depositor_comments
;
The following automatic conversions were performed:

data item '_exptl_absorpt_correction_type' value 'Multi-scan' was
changed to 'multi-scan' in accordance with the
/home/data/users/saulius/crontab/automatic-downloads/rss-feeds/ACS/lib/dictionaries/cif_core.dic
dictionary named 'cif_core.dic' version 2.4.2 last updated on
2011-04-26.

data item '_symmetry_cell_setting' value 'Monoclinic' was changed to
'monoclinic' in accordance with the
/home/data/users/saulius/crontab/automatic-downloads/rss-feeds/ACS/lib/dictionaries/cif_core.dic
dictionary named 'cif_core.dic' version 2.4.2 last updated on
2011-04-26.

Automatic conversion script
Id: cif_fix_values 7556 2019-12-06 15:28:31Z antanas 
;
_cod_original_cell_volume 3129.2(18)
_cod_original_sg_symbol_H-M 'P 21'
_cod_database_code 4134882

loop_
_symmetry_equiv_pos_as_xyz
'x, y, z'
'-x, y+1/2, -z'

loop_
_atom_site_label
_atom_site_type_symbol
_atom_site_fract_x
_atom_site_fract_y
_atom_site_fract_z
_atom_site_U_iso_or_equiv
_atom_site_adp_type
_atom_site_occupancy
_atom_site_symmetry_multiplicity
_atom_site_calc_flag
_atom_site_refinement_flags
_atom_site_disorder_assembly
_atom_site_disorder_group
C1 C 0.7989(11) 0.8956(7) 0.1526(7) 0.048(3) Uani 1 1 d U . .
H1A H 0.7171(11) 0.8846(7) 0.1161(7) 0.057 Uiso 1 1 d RU . .
H1B H 0.8227(11) 0.9413(7) 0.1265(7) 0.057 Uiso 1 1 d RU . .
C2 C 0.8737(9) 0.8239(6) 0.1545(7) 0.036(2) Uani 1 1 d U . .
H2A H 0.8242(9) 0.7817(6) 0.1174(7) 0.043 Uiso 1 1 d RU . .
H2B H 0.9293(9) 0.8382(6) 0.1278(7) 0.043 Uiso 1 1 d RU . .
C3 C 1.0172(8) 0.8532(6) 0.3041(7) 0.035(2) Uani 1 1 d U . .
H3A H 1.0756(8) 0.8670(6) 0.2800(7) 0.042 Uiso 1 1 d RU . .
H3B H 1.0567(8) 0.8317(6) 0.3655(7) 0.042 Uiso 1 1 d RU . .
C4 C 0.9417(8) 0.9298(6) 0.3061(7) 0.030(2) Uani 1 1 d U . .
H4A H 0.9553(8) 0.9432(6) 0.3691(7) 0.036 Uiso 1 1 d RU . .
H4B H 0.9649(8) 0.9749(6) 0.2788(7) 0.036 Uiso 1 1 d RU . .
C5 C 0.7852(8) 0.8469(7) 0.2934(7) 0.037(2) Uani 1 1 d U . .
H5A H 0.7020(8) 0.8379(7) 0.2605(7) 0.044 Uiso 1 1 d RU . .
H5B H 0.7985(8) 0.8593(7) 0.3565(7) 0.044 Uiso 1 1 d RU . .
C6 C 0.8517(10) 0.7685(6) 0.2919(8) 0.047(3) Uani 1 1 d U . .
H6A H 0.7982(10) 0.7274(6) 0.2563(8) 0.056 Uiso 1 1 d RU . .
H6B H 0.8954(10) 0.7488(6) 0.3535(8) 0.056 Uiso 1 1 d RU . .
C7 C 0.7170(9) 0.8820(7) 0.8443(8) 0.044(2) Uani 1 1 d U . .
H7A H 0.7058(9) 0.9245(7) 0.8816(8) 0.053 Uiso 1 1 d RU . .
H7B H 0.7984(9) 0.8656(7) 0.8716(8) 0.053 Uiso 1 1 d RU . .
C8 C 0.6398(9) 0.8125(7) 0.8433(6) 0.039(2) Uani 1 1 d U . .
H8A H 0.5909(9) 0.8262(7) 0.8762(6) 0.047 Uiso 1 1 d RU . .
H8B H 0.6877(9) 0.7670(7) 0.8735(6) 0.047 Uiso 1 1 d RU . .
C9 C 0.6318(9) 0.7804(6) 0.6952(7) 0.036(2) Uani 1 1 d U . .
H9A H 0.5809(9) 0.7664(6) 0.6328(7) 0.043 Uiso 1 1 d RU . .
H9B H 0.6804(9) 0.7341(6) 0.7212(7) 0.043 Uiso 1 1 d RU . .
C10 C 0.7126(9) 0.8464(6) 0.6891(9) 0.046(3) Uani 1 1 d U . .
H10A H 0.6899(9) 0.8655(6) 0.6267(9) 0.056 Uiso 1 1 d RU . .
H10B H 0.7937(9) 0.8293(6) 0.7127(9) 0.056 Uiso 1 1 d RU . .
C11 C 0.5604(10) 0.9294(6) 0.7109(7) 0.044(2) Uani 1 1 d U . .
H11A H 0.5438(10) 0.9706(6) 0.7471(7) 0.052 Uiso 1 1 d RU . .
H11B H 0.5405(10) 0.9503(6) 0.6495(7) 0.052 Uiso 1 1 d RU . .
C12 C 0.4903(9) 0.8647(7) 0.7059(8) 0.044(2) Uani 1 1 d U . .
H12A H 0.4381(9) 0.8559(7) 0.6425(8) 0.053 Uiso 1 1 d RU . .
H12B H 0.4428(9) 0.8755(7) 0.7409(8) 0.053 Uiso 1 1 d RU . .
C13 C 0.5028(9) 0.5934(7) 0.7913(7) 0.045(2) Uani 1 1 d U . .
H13A H 0.5553(9) 0.5800(7) 0.7615(7) 0.054 Uiso 1 1 d RU . .
H13B H 0.5505(9) 0.6080(7) 0.8542(7) 0.054 Uiso 1 1 d RU . .
C14 C 0.4366(8) 0.5239(7) 0.7924(8) 0.049(3) Uani 1 1 d U . .
H14A H 0.4516(8) 0.5086(7) 0.8551(8) 0.059 Uiso 1 1 d RU . .
H14B H 0.4581(8) 0.4798(7) 0.7626(8) 0.059 Uiso 1 1 d RU . .
C15 C 0.2746(10) 0.6140(6) 0.7871(8) 0.046(3) Uani 1 1 d U . .
H15A H 0.1937(10) 0.6287(6) 0.7519(8) 0.055 Uiso 1 1 d RU . .
H15B H 0.2832(10) 0.6002(6) 0.8489(8) 0.055 Uiso 1 1 d RU . .
C16 C 0.3546(8) 0.6811(6) 0.7889(7) 0.032(2) Uani 1 1 d U . .
H16A H 0.3077(8) 0.7271(6) 0.7591(7) 0.038 Uiso 1 1 d RU . .
H16B H 0.4004(8) 0.6955(6) 0.8522(7) 0.038 Uiso 1 1 d RU . .
C17 C 0.3563(10) 0.6415(7) 0.6471(7) 0.044(2) Uani 1 1 d U . .
H17A H 0.4036(10) 0.6317(7) 0.6118(7) 0.052 Uiso 1 1 d RU . .
H17B H 0.3019(10) 0.6843(7) 0.6180(7) 0.052 Uiso 1 1 d RU . .
C18 C 0.2879(9) 0.5637(6) 0.6521(7) 0.037(2) Uani 1 1 d U . .
H18A H 0.2046(9) 0.5722(6) 0.6188(7) 0.044 Uiso 1 1 d RU . .
H18B H 0.3116(9) 0.5200(6) 0.6231(7) 0.044 Uiso 1 1 d RU . .
C19 C 1.0197(8) 0.0978(6) 0.8082(7) 0.038(2) Uani 1 1 d U . .
H19A H 1.0626(8) 0.1134(6) 0.8716(7) 0.046 Uiso 1 1 d RU . .
H19B H 1.0754(8) 0.0871(6) 0.7804(7) 0.046 Uiso 1 1 d RU . .
C20 C 0.9410(9) 0.0202(6) 0.8026(8) 0.039(2) Uani 1 1 d U . .
H20A H 0.9588(9) -0.0216(6) 0.7678(8) 0.047 Uiso 1 1 d RU . .
H20B H 0.9562(9) 0.0003(6) 0.8638(8) 0.047 Uiso 1 1 d RU . .
C21 C 0.7975(9) 0.1037(7) 0.8075(8) 0.045(2) Uani 1 1 d U . .
H21A H 0.8185(9) 0.0860(7) 0.8702(8) 0.054 Uiso 1 1 d RU . .
H21B H 0.7138(9) 0.1134(7) 0.7812(8) 0.054 Uiso 1 1 d RU . .
C22 C 0.8619(10) 0.1830(7) 0.8084(8) 0.046(3) Uani 1 1 d U . .
H22A H 0.8071(10) 0.2250(7) 0.7770(8) 0.055 Uiso 1 1 d RU . .
H22B H 0.9086(10) 0.2000(7) 0.8706(8) 0.055 Uiso 1 1 d RU . .
C23 C 0.8715(10) 0.1373(7) 0.6650(7) 0.044(2) Uani 1 1 d U . .
H23A H 0.9241(10) 0.1237(7) 0.6353(7) 0.053 Uiso 1 1 d RU . .
H23B H 0.8224(10) 0.1811(7) 0.6314(7) 0.053 Uiso 1 1 d RU . .
C24 C 0.7991(10) 0.0691(7) 0.6630(7) 0.048(3) Uani 1 1 d U . .
H24A H 0.8164(10) 0.0256(7) 0.6300(7) 0.058 Uiso 1 1 d RU . .
H24B H 0.7171(10) 0.0830(7) 0.6316(7) 0.058 Uiso 1 1 d RU . .
C25 C 0.4062(17) 0.7697(11) 0.0574(14) 0.096(4) Uani 1 1 d U . .
C26 C 0.6010(14) 0.5092(11) 0.0956(10) 0.119(4) Uani 1 1 d DU . .
C27 C 0.3299(10) 1.0127(8) 0.4292(9) 0.057(3) Uani 1 1 d U . .
C28 C 0.5161(11) 0.7534(9) 0.3936(9) 0.064(3) Uani 1 1 d U . .
C29 C 0.1109(11) 0.9456(8) 0.6028(10) 0.065(3) Uani 1 1 d U . .
C30 C -0.1015(11) 0.6825(8) 0.5660(9) 0.055(3) Uani 1 1 d U . .
C31 C -0.0015(14) 0.1971(9) 0.1077(11) 0.101(4) Uani 1 1 d DU . .
C32 C 0.1505(18) -0.0605(14) 0.0666(16) 0.110(4) Uani 1 1 d U . .
N1 N 0.8182(7) 0.9123(5) 0.2550(5) 0.0349(19) Uani 1 1 d U . .
D1 D 0.7747 0.9554 0.2573 0.042 Uiso 1 1 d R . .
N2 N 0.9353(7) 0.7956(5) 0.2452(5) 0.0353(18) Uani 1 1 d U . .
N3 N 0.6906(8) 0.9112(6) 0.7529(6) 0.046(2) Uani 1 1 d U . .
D3 D 0.7327 0.9560 0.7547 0.055 Uiso 1 1 d R . .
N4 N 0.5623(8) 0.7911(6) 0.7429(6) 0.044(2) Uani 1 1 d U . .
N5 N 0.4330(7) 0.6633(6) 0.7447(6) 0.044(2) Uani 1 1 d U . .
D5 D 0.4797 0.7058 0.7467 0.053 Uiso 1 1 d R . .
N6 N 0.3101(7) 0.5441(5) 0.7421(5) 0.0325(17) Uani 1 1 d U . .
N7 N 0.9381(7) 0.1613(4) 0.7576(6) 0.0311(17) Uani 1 1 d U . .
D7 D 0.9809 0.2050 0.7563 0.037 Uiso 1 1 d R . .
N8 N 0.8227(7) 0.0441(5) 0.7587(6) 0.0365(19) Uani 1 1 d U . .
N9 N 0.4715(11) 0.6407(8) 0.0191(7) 0.078(3) Uani 1 1 d U . .
N10 N 0.4570(8) 0.8831(5) 0.4751(5) 0.037(2) Uani 1 1 d U . .
N11 N -0.0183(7) 0.8217(5) 0.5212(5) 0.0335(18) Uani 1 1 d U . .
N12 N 0.0411(10) 0.0837(7) 0.0267(6) 0.069(3) Uani 1 1 d U . .
O1 O 0.5905(11) 0.7142(9) 0.1537(7) 0.119(4) Uani 1 1 d U . .
O2 O 0.5655(10) 0.7539(9) 0.0035(9) 0.126(5) Uani 1 1 d U . .
O3 O 0.3895(9) 0.5118(6) 0.0035(7) 0.083(3) Uani 1 1 d U . .
O4 O 0.4586(9) 0.5701(8) 0.1549(6) 0.091(3) Uani 1 1 d U . .
O5 O 0.5564(7) 1.0058(5) 0.4916(6) 0.062(2) Uani 1 1 d U . .
O6 O 0.4437(9) 0.9608(6) 0.3373(5) 0.071(3) Uani 1 1 d U . .
O7 O 0.3063(7) 0.8154(5) 0.3341(6) 0.071(3) Uani 1 1 d U . .
O8 O 0.3870(8) 0.7473(5) 0.4881(6) 0.072(3) Uani 1 1 d U . .
O9 O -0.0376(9) 0.8851(5) 0.6602(6) 0.068(3) Uani 1 1 d U . .
O10 O -0.1095(8) 0.9533(6) 0.5126(7) 0.071(3) Uani 1 1 d U . .
O11 O 0.0701(8) 0.6928(5) 0.5121(7) 0.070(3) Uani 1 1 d U . .
O12 O 0.1058(7) 0.7441(5) 0.6652(5) 0.062(2) Uani 1 1 d U . .
O13 O 0.1974(9) 0.1406(7) 0.1641(6) 0.090(3) Uani 1 1 d U . .
O14 O 0.1246(9) 0.2044(6) 0.0216(7) 0.079(3) Uani 1 1 d U . .
O15 O -0.0628(9) -0.0474(7) 0.0095(7) 0.093(4) Uani 1 1 d U . .
O16 O 0.0473(9) -0.0009(8) 0.1677(7) 0.095(4) Uani 1 1 d U . .
S1 S 0.5280(4) 0.7187(3) 0.0665(3) 0.0832(12) Uani 1 1 d U . .
S2 S 0.4664(3) 0.5620(2) 0.0710(3) 0.0717(10) Uani 1 1 d U . .
S3 S 0.4630(2) 0.96345(18) 0.42999(18) 0.0434(7) Uani 1 1 d U . .
S4 S 0.3972(2) 0.80513(17) 0.42175(18) 0.0392(6) Uani 1 1 d U . .
S5 S -0.0294(2) 0.89850(17) 0.57380(18) 0.0405(7) Uani 1 1 d U . .
S6 S 0.0306(2) 0.74096(17) 0.56856(17) 0.0397(6) Uani 1 1 d U . .
S7 S 0.1035(4) 0.1542(3) 0.0825(3) 0.0819(12) Uani 1 1 d U . .
S8 S 0.0376(4) -0.0035(3) 0.0740(3) 0.0768(11) Uani 1 1 d U . .
F1 F 0.3443(9) 0.7438(8) 0.1032(8) 0.122(4) Uani 1 1 d U . .
F2 F 0.4405(12) 0.8397(7) 0.1035(10) 0.159(5) Uani 1 1 d U . .
F3 F 0.3283(9) 0.7880(7) -0.0183(9) 0.135(4) Uani 1 1 d U . .
F4 F 0.6959(10) 0.5538(8) 0.1564(9) 0.171(5) Uani 1 1 d DU . .
F5 F 0.6200(10) 0.4456(7) 0.1457(8) 0.137(4) Uani 1 1 d DU . .
F6 F 0.6335(11) 0.5050(9) 0.0298(8) 0.168(5) Uani 1 1 d DU . .
F7 F 0.3400(8) 1.0249(6) 0.5149(6) 0.092(3) Uani 1 1 d U . .
F8 F 0.3327(8) 1.0894(5) 0.3970(6) 0.097(3) Uani 1 1 d U . .
F9 F 0.2425(6) 0.9760(6) 0.3861(6) 0.092(3) Uani 1 1 d U . .
F10 F 0.5969(7) 0.7389(8) 0.4700(6) 0.122(4) Uani 1 1 d U . .
F11 F 0.4733(8) 0.6855(5) 0.3601(8) 0.102(3) Uani 1 1 d U . .
F12 F 0.5410(10) 0.7936(7) 0.3433(7) 0.119(4) Uani 1 1 d U . .
F13 F 0.1922(7) 0.9073(6) 0.6557(7) 0.104(3) Uani 1 1 d U . .
F14 F 0.1011(8) 1.0199(5) 0.6304(7) 0.102(3) Uani 1 1 d U . .
F15 F 0.1238(7) 0.9594(7) 0.5224(6) 0.099(3) Uani 1 1 d U . .
F16 F -0.1480(8) 0.7261(6) 0.6121(6) 0.085(2) Uani 1 1 d U . .
F17 F -0.0649(8) 0.6120(5) 0.6033(6) 0.094(3) Uani 1 1 d U . .
F18 F -0.1752(7) 0.6784(6) 0.4779(6) 0.085(2) Uani 1 1 d U . .
F19 F -0.0397(11) 0.1547(7) 0.1675(9) 0.141(4) Uani 1 1 d DU . .
F20 F 0.0224(12) 0.2657(7) 0.1528(8) 0.160(5) Uani 1 1 d DU . .
F21 F -0.1052(11) 0.2118(9) 0.0403(8) 0.155(4) Uani 1 1 d DU . .
F22 F 0.2649(8) -0.0268(8) 0.1239(7) 0.121(3) Uani 1 1 d U . .
F23 F 0.1619(13) -0.1279(7) 0.1101(10) 0.151(4) Uani 1 1 d U . .
F24 F 0.1559(10) -0.0644(7) -0.0110(8) 0.116(3) Uani 1 1 d U . .

loop_
_atom_site_aniso_label
_atom_site_aniso_U_11
_atom_site_aniso_U_22
_atom_site_aniso_U_33
_atom_site_aniso_U_23
_atom_site_aniso_U_13
_atom_site_aniso_U_12
C1 0.073(7) 0.044(6) 0.032(5) 0.000(5) 0.026(5) 0.022(5)
C2 0.053(6) 0.021(5) 0.040(4) -0.009(4) 0.024(4) 0.002(4)
C3 0.025(4) 0.033(5) 0.043(5) -0.003(4) 0.010(4) 0.008(3)
C4 0.035(5) 0.027(4) 0.041(5) 0.001(4) 0.027(4) 0.008(4)
C5 0.022(5) 0.068(6) 0.025(5) -0.011(4) 0.015(4) -0.003(4)
C6 0.055(6) 0.033(5) 0.042(6) 0.015(5) 0.008(5) -0.009(4)
C7 0.030(5) 0.037(6) 0.057(5) -0.007(4) 0.008(4) -0.014(4)
C8 0.036(5) 0.042(6) 0.030(4) 0.008(4) 0.002(4) -0.007(4)
C9 0.043(6) 0.022(4) 0.041(5) 0.001(4) 0.015(5) -0.020(4)
C10 0.047(6) 0.028(5) 0.075(7) -0.021(5) 0.035(5) -0.017(4)
C11 0.070(6) 0.029(5) 0.029(5) -0.011(4) 0.015(4) 0.001(4)
C12 0.039(5) 0.039(6) 0.049(6) 0.006(5) 0.011(5) -0.004(4)
C13 0.038(5) 0.048(6) 0.043(5) 0.001(5) 0.009(5) -0.004(4)
C14 0.028(5) 0.057(6) 0.044(6) 0.018(5) -0.004(4) 0.009(4)
C15 0.068(7) 0.020(5) 0.061(6) 0.000(5) 0.038(6) -0.012(4)
C16 0.030(5) 0.034(5) 0.036(5) 0.002(4) 0.018(4) -0.010(4)
C17 0.054(6) 0.045(6) 0.036(5) -0.001(4) 0.022(4) -0.012(5)
C18 0.032(5) 0.031(5) 0.039(5) -0.007(4) 0.004(4) -0.004(4)
C19 0.025(5) 0.036(5) 0.052(6) -0.006(4) 0.013(4) -0.005(4)
C20 0.053(5) 0.022(5) 0.050(6) 0.016(4) 0.028(5) 0.002(4)
C21 0.038(6) 0.053(6) 0.053(6) 0.011(5) 0.027(5) 0.004(4)
C22 0.061(7) 0.045(5) 0.039(5) 0.002(5) 0.029(5) 0.022(5)
C23 0.049(6) 0.055(7) 0.034(5) 0.006(5) 0.022(4) 0.004(5)
C24 0.051(6) 0.053(7) 0.030(4) -0.005(4) 0.005(4) -0.006(5)
C25 0.102(10) 0.070(9) 0.114(11) -0.002(8) 0.041(7) -0.014(7)
C26 0.117(9) 0.149(13) 0.092(12) 0.007(9) 0.042(8) 0.038(9)
C27 0.044(5) 0.054(6) 0.064(6) 0.017(6) 0.011(5) -0.001(4)
C28 0.067(7) 0.081(8) 0.046(6) -0.021(6) 0.023(5) -0.008(6)
C29 0.047(6) 0.066(7) 0.086(8) -0.027(6) 0.030(6) -0.005(5)
C30 0.050(6) 0.067(7) 0.057(6) 0.011(5) 0.033(5) -0.002(5)
C31 0.112(9) 0.077(10) 0.111(11) -0.017(8) 0.040(6) -0.001(8)
C32 0.109(8) 0.102(10) 0.132(12) 0.003(10) 0.062(10) -0.007(8)
N1 0.038(4) 0.030(4) 0.025(4) -0.014(3) -0.001(3) 0.023(3)
N2 0.050(5) 0.030(4) 0.033(4) -0.012(3) 0.025(3) 0.012(3)
N3 0.058(5) 0.049(5) 0.039(4) -0.028(4) 0.028(4) -0.029(4)
N4 0.038(5) 0.048(5) 0.036(5) 0.013(4) 0.004(3) -0.008(4)
N5 0.026(4) 0.049(5) 0.051(5) -0.016(4) 0.008(4) -0.018(4)
N6 0.031(4) 0.032(4) 0.041(4) 0.001(3) 0.021(3) 0.001(3)
N7 0.040(4) 0.015(4) 0.050(4) 0.004(3) 0.030(4) -0.003(3)
N8 0.029(4) 0.033(4) 0.039(4) 0.009(3) 0.005(3) -0.009(3)
N9 0.105(8) 0.084(6) 0.059(6) -0.013(5) 0.047(6) -0.027(5)
N10 0.048(5) 0.024(4) 0.035(4) 0.012(3) 0.010(4) -0.001(3)
N11 0.033(4) 0.032(4) 0.025(4) 0.000(3) 0.000(3) 0.013(3)
N12 0.087(8) 0.082(6) 0.043(5) -0.023(4) 0.029(5) -0.038(5)
O1 0.110(8) 0.162(13) 0.062(5) -0.026(6) 0.009(6) -0.037(7)
O2 0.109(9) 0.161(12) 0.118(8) 0.015(9) 0.055(7) -0.075(9)
O3 0.082(6) 0.090(7) 0.060(5) -0.007(5) 0.008(5) -0.048(6)
O4 0.085(7) 0.131(10) 0.048(5) 0.003(5) 0.017(5) -0.014(6)
O5 0.058(5) 0.062(5) 0.065(5) -0.017(5) 0.024(4) -0.025(4)
O6 0.128(8) 0.060(6) 0.039(4) 0.000(4) 0.048(5) -0.040(5)
O7 0.050(5) 0.057(5) 0.062(5) 0.014(4) -0.026(4) -0.030(4)
O8 0.100(7) 0.057(5) 0.061(5) 0.010(4) 0.034(5) -0.042(5)
O9 0.129(8) 0.047(5) 0.068(5) -0.005(4) 0.083(6) 0.007(5)
O10 0.075(6) 0.053(5) 0.079(6) 0.012(5) 0.024(5) 0.032(4)
O11 0.093(7) 0.054(5) 0.095(6) 0.002(5) 0.071(6) 0.018(5)
O12 0.053(5) 0.058(5) 0.039(4) 0.007(4) -0.020(3) 0.015(4)
O13 0.093(7) 0.116(9) 0.044(5) -0.015(5) 0.010(4) -0.003(6)
O14 0.079(3) 0.079(3) 0.079(3) 0.0013(10) 0.0309(14) -0.0011(10)
O15 0.083(6) 0.089(8) 0.078(6) 0.024(6) -0.001(5) -0.047(6)
O16 0.081(7) 0.140(10) 0.056(5) 0.020(6) 0.016(5) -0.011(7)
S1 0.065(2) 0.096(3) 0.080(3) -0.011(2) 0.019(2) -0.022(2)
S2 0.077(2) 0.073(3) 0.074(2) -0.010(2) 0.039(2) -0.0146(19)
S3 0.0432(16) 0.0467(16) 0.0367(14) 0.0056(13) 0.0119(13) -0.0150(13)
S4 0.0354(14) 0.0412(15) 0.0337(14) 0.0021(12) 0.0058(11) -0.0006(12)
S5 0.0432(16) 0.0445(16) 0.0332(13) -0.0044(13) 0.0144(12) 0.0072(12)
S6 0.0467(16) 0.0392(15) 0.0337(14) 0.0018(12) 0.0161(12) 0.0138(12)
S7 0.090(3) 0.097(3) 0.058(2) -0.005(2) 0.029(2) -0.041(2)
S8 0.076(2) 0.096(3) 0.059(2) 0.006(2) 0.0269(19) -0.022(2)
F1 0.110(7) 0.132(9) 0.156(9) 0.002(8) 0.085(7) 0.008(7)
F2 0.198(12) 0.059(6) 0.197(12) -0.038(7) 0.051(9) -0.002(6)
F3 0.097(7) 0.125(10) 0.154(8) 0.050(7) 0.016(6) 0.007(6)
F4 0.080(6) 0.167(10) 0.198(11) 0.032(9) -0.021(7) 0.015(7)
F5 0.137(4) 0.137(4) 0.137(4) 0.0009(10) 0.0534(17) 0.0006(10)
F6 0.198(12) 0.181(13) 0.192(10) 0.012(8) 0.151(10) 0.069(10)
F7 0.098(6) 0.104(8) 0.085(5) -0.011(5) 0.047(5) 0.015(6)
F8 0.103(6) 0.050(4) 0.105(6) 0.022(4) 0.006(5) 0.019(4)
F9 0.035(4) 0.088(6) 0.112(6) -0.003(5) -0.017(4) -0.001(4)
F10 0.074(5) 0.188(10) 0.086(5) -0.023(6) 0.012(4) 0.074(6)
F11 0.102(6) 0.059(5) 0.161(8) -0.035(5) 0.070(6) 0.015(4)
F12 0.150(9) 0.141(9) 0.119(7) -0.017(6) 0.110(7) -0.022(7)
F13 0.057(5) 0.099(6) 0.137(7) 0.029(6) 0.017(5) -0.013(4)
F14 0.109(6) 0.055(4) 0.121(7) -0.044(4) 0.023(5) -0.030(4)
F15 0.078(6) 0.138(9) 0.088(5) -0.010(5) 0.039(5) -0.037(6)
F16 0.120(6) 0.074(5) 0.101(6) -0.007(5) 0.085(6) -0.016(5)
F17 0.115(7) 0.054(5) 0.124(7) 0.020(5) 0.061(6) -0.006(4)
F18 0.084(5) 0.095(6) 0.074(5) -0.015(4) 0.029(4) -0.024(5)
F19 0.157(10) 0.116(8) 0.206(10) 0.003(8) 0.131(8) 0.002(7)
F20 0.230(12) 0.124(8) 0.164(10) -0.069(8) 0.117(9) -0.057(9)
F21 0.154(4) 0.155(4) 0.155(4) -0.0008(10) 0.0602(18) 0.0006(10)
F22 0.086(5) 0.123(8) 0.145(8) 0.005(7) 0.036(6) 0.024(5)
F23 0.206(12) 0.092(7) 0.194(12) 0.029(8) 0.120(11) 0.017(7)
F24 0.118(8) 0.105(8) 0.131(7) -0.002(7) 0.056(6) 0.016(7)

loop_
_atom_type_symbol
_atom_type_description
_atom_type_scat_dispersion_real
_atom_type_scat_dispersion_imag
_atom_type_scat_source
C C 0.0033 0.0016 'International Tables Vol C Tables 4.2.6.8 and 6.1.1.4'
H H 0.0000 0.0000 'International Tables Vol C Tables 4.2.6.8 and 6.1.1.4'
N N 0.0061 0.0033 'International Tables Vol C Tables 4.2.6.8 and 6.1.1.4'
O O 0.0106 0.0060 'International Tables Vol C Tables 4.2.6.8 and 6.1.1.4'
F F 0.0171 0.0103 'International Tables Vol C Tables 4.2.6.8 and 6.1.1.4'
S S 0.1246 0.1234 'International Tables Vol C Tables 4.2.6.8 and 6.1.1.4'
D D 0.0000 0.0000 'International Tables Vol C Tables 4.2.6.8 and 6.1.1.4'

loop_
_geom_angle_atom_site_label_1
_geom_angle_atom_site_label_2
_geom_angle_atom_site_label_3
_geom_angle
_geom_angle_site_symmetry_1
_geom_angle_site_symmetry_3
_geom_angle_publ_flag
H1A C1 H1B 108.7 . . ?
H1A C1 C2 110.5(6) . . ?
H1B C1 C2 110.5(6) . . ?
H1A C1 N1 110.5(5) . . ?
H1B C1 N1 110.5(6) . . ?
C2 C1 N1 106.1(8) . . ?
H2A C2 H2B 107.9 . . ?
H2A C2 N2 109.3(5) . . ?
H2B C2 N2 109.3(6) . . ?
H2A C2 C1 109.3(6) . . ?
H2B C2 C1 109.3(6) . . ?
N2 C2 C1 111.7(8) . . ?
H3A C3 H3B 108.7 . . ?
H3A C3 N2 110.5(5) . . ?
H3B C3 N2 110.5(5) . . ?
H3A C3 C4 110.5(5) . . ?
H3B C3 C4 110.5(5) . . ?
N2 C3 C4 106.3(7) . . ?
H4B C4 H4A 108.3 . . ?
H4B C4 N1 109.9(5) . . ?
H4A C4 N1 109.9(5) . . ?
H4B C4 C3 109.9(5) . . ?
H4A C4 C3 109.9(5) . . ?
N1 C4 C3 109.0(8) . . ?
H5A C5 H5B 107.6 . . ?
H5A C5 N1 108.7(5) . . ?
H5B C5 N1 108.7(5) . . ?
H5A C5 C6 108.7(6) . . ?
H5B C5 C6 108.7(6) . . ?
N1 C5 C6 114.3(7) . . ?
H6B C6 H6A 109.2 . . ?
H6B C6 C5 111.3(6) . . ?
H6A C6 C5 111.3(6) . . ?
H6B C6 N2 111.3(5) . . ?
H6A C6 N2 111.3(5) . . ?
C5 C6 N2 102.5(7) . . ?
H7B C7 H7A 108.0 . . ?
H7B C7 N3 109.4(6) . . ?
H7A C7 N3 109.4(6) . . ?
H7B C7 C8 109.4(6) . . ?
H7A C7 C8 109.4(6) . . ?
N3 C7 C8 111.0(8) . . ?
H8A C8 H8B 108.3 . . ?
H8A C8 C7 109.8(7) . . ?
H8B C8 C7 109.8(6) . . ?
H8A C8 N4 109.8(5) . . ?
H8B C8 N4 109.8(6) . . ?
C7 C8 N4 109.2(8) . . ?
H9B C9 H9A 106.8 . . ?
H9B C9 N4 107.1(6) . . ?
H9A C9 N4 107.1(6) . . ?
H9B C9 C10 107.1(6) . . ?
H9A C9 C10 107.1(6) . . ?
N4 C9 C10 121.0(9) . . ?
H10A C10 H10B 109.5 . . ?
H10A C10 C9 111.7(6) . . ?
H10B C10 C9 111.8(6) . . ?
H10A C10 N3 111.7(6) . . ?
H10B C10 N3 111.7(6) . . ?
C9 C10 N3 100.2(8) . . ?
H11A C11 H11B 107.6 . . ?
H11A C11 C12 108.7(7) . . ?
H11B C11 C12 108.8(7) . . ?
H11A C11 N3 108.7(5) . . ?
H11B C11 N3 108.8(5) . . ?
C12 C11 N3 114.0(9) . . ?
H12A C12 H12B 108.0 . . ?
H12A C12 C11 109.4(7) . . ?
H12B C12 C11 109.4(7) . . ?
H12A C12 N4 109.4(6) . . ?
H12B C12 N4 109.4(6) . . ?
C11 C12 N4 111.1(9) . . ?
H13B C13 H13A 107.5 . . ?
H13B C13 C14 108.4(6) . . ?
H13A C13 C14 108.4(7) . . ?
H13B C13 N5 108.4(5) . . ?
H13A C13 N5 108.4(6) . . ?
C14 C13 N5 115.3(9) . . ?
H14B C14 H14A 108.5 . . ?
H14B C14 C13 110.3(7) . . ?
H14A C14 C13 110.3(6) . . ?
H14B C14 N6 110.3(6) . . ?
H14A C14 N6 110.3(6) . . ?
C13 C14 N6 107.3(9) . . ?
H15A C15 H15B 108.7 . . ?
H15A C15 C16 110.5(6) . . ?
H15B C15 C16 110.5(6) . . ?
H15A C15 N6 110.5(6) . . ?
H15B C15 N6 110.5(5) . . ?
C16 C15 N6 106.1(8) . . ?
H16B C16 H16A 107.6 . . ?
H16B C16 N5 108.8(5) . . ?
H16A C16 N5 108.7(6) . . ?
H16B C16 C15 108.7(6) . . ?
H16A C16 C15 108.8(6) . . ?
N5 C16 C15 114.0(9) . . ?
H17B C17 H17A 108.6 . . ?
H17B C17 N5 110.4(6) . . ?
H17A C17 N5 110.4(5) . . ?
H17B C17 C18 110.4(6) . . ?
H17A C17 C18 110.4(6) . . ?
N5 C17 C18 106.6(8) . . ?
H18B C18 H18A 108.1 . . ?
H18B C18 N6 109.5(6) . . ?
H18A C18 N6 109.5(5) . . ?
H18B C18 C17 109.5(6) . . ?
H18A C18 C17 109.5(6) . . ?
N6 C18 C17 110.9(8) . . ?
H19B C19 H19A 108.6 . . ?
H19B C19 N7 110.5(5) . . ?
H19A C19 N7 110.5(5) . . ?
H19B C19 C20 110.5(5) . . ?
H19A C19 C20 110.5(6) . . ?
N7 C19 C20 106.4(7) . . ?
H20B C20 H20A 108.6 . . ?
H20B C20 N8 110.4(6) . . ?
H20A C20 N8 110.4(6) . . ?
H20B C20 C19 110.4(6) . . ?
H20A C20 C19 110.4(6) . . ?
N8 C20 C19 106.7(7) . . ?
H21A C21 H21B 107.7 . . ?
H21A C21 N8 108.9(6) . . ?
H21B C21 N8 108.8(6) . . ?
H21A C21 C22 108.9(6) . . ?
H21B C21 C22 108.8(6) . . ?
N8 C21 C22 113.6(8) . . ?
H22A C22 H22B 109.2 . . ?
H22A C22 N7 111.3(5) . . ?
H22B C22 N7 111.2(6) . . ?
H22A C22 C21 111.3(6) . . ?
H22B C22 C21 111.3(6) . . ?
N7 C22 C21 102.5(8) . . ?
H23B C23 H23A 108.1 . . ?
H23B C23 N7 109.6(6) . . ?
H23A C23 N7 109.6(5) . . ?
H23B C23 C24 109.6(6) . . ?
H23A C23 C24 109.6(6) . . ?
N7 C23 C24 110.4(9) . . ?
H24B C24 H24A 108.3 . . ?
H24B C24 C23 109.9(6) . . ?
H24A C24 C23 109.8(6) . . ?
H24B C24 N8 109.8(5) . . ?
H24A C24 N8 109.9(6) . . ?
C23 C24 N8 109.2(8) . . ?
F3 C25 F1 102.1(16) . . ?
F3 C25 F2 105.5(17) . . ?
F1 C25 F2 96.7(16) . . ?
F3 C25 S1 122.4(16) . . ?
F1 C25 S1 118.6(14) . . ?
F2 C25 S1 108.0(14) . . ?
F6 C26 F5 114.9(16) . . ?
F6 C26 F4 98.2(13) . . ?
F5 C26 F4 96.7(12) . . ?
F6 C26 S2 114.8(12) . . ?
F5 C26 S2 118.1(13) . . ?
F4 C26 S2 110.2(12) . . ?
F9 C27 F7 111.2(12) . . ?
F9 C27 F8 114.4(11) . . ?
F7 C27 F8 103.1(11) . . ?
F9 C27 S3 112.5(11) . . ?
F7 C27 S3 109.6(8) . . ?
F8 C27 S3 105.5(9) . . ?
F12 C28 F10 116.2(14) . . ?
F12 C28 F11 114.0(12) . . ?
F10 C28 F11 105.8(14) . . ?
F12 C28 S4 109.2(12) . . ?
F10 C28 S4 105.3(8) . . ?
F11 C28 S4 105.6(9) . . ?
F13 C29 F14 115.1(12) . . ?
F13 C29 F15 111.3(11) . . ?
F14 C29 F15 101.8(12) . . ?
F13 C29 S5 113.8(11) . . ?
F14 C29 S5 106.8(8) . . ?
F15 C29 S5 107.0(9) . . ?
F16 C30 F17 113.5(10) . . ?
F16 C30 F18 109.7(11) . . ?
F17 C30 F18 113.3(13) . . ?
F16 C30 S6 105.3(9) . . ?
F17 C30 S6 108.1(9) . . ?
F18 C30 S6 106.3(8) . . ?
F20 C31 F21 102.3(13) . . ?
F20 C31 F19 98.0(12) . . ?
F21 C31 F19 99.1(12) . . ?
F20 C31 S7 118.2(12) . . ?
F21 C31 S7 119.2(12) . . ?
F19 C31 S7 116.3(11) . . ?
F24 C32 F23 116(2) . . ?
F24 C32 F22 102.4(16) . . ?
F23 C32 F22 97.4(17) . . ?
F24 C32 S8 116.6(16) . . ?
F23 C32 S8 111.4(15) . . ?
F22 C32 S8 111.0(14) . . ?
C5 N1 C4 109.9(7) . . ?
C5 N1 C1 111.1(8) . . ?
C4 N1 C1 108.2(8) . . ?
C2 N2 C3 113.2(8) . . ?
C2 N2 C6 112.5(8) . . ?
C3 N2 C6 108.6(7) . . ?
C7 N3 C11 107.1(8) . . ?
C7 N3 C10 112.4(10) . . ?
C11 N3 C10 106.3(7) . . ?
C9 N4 C12 107.5(8) . . ?
C9 N4 C8 109.1(8) . . ?
C12 N4 C8 104.2(9) . . ?
C16 N5 C13 107.4(9) . . ?
C16 N5 C17 105.8(8) . . ?
C13 N5 C17 109.3(9) . . ?
C18 N6 C14 110.3(8) . . ?
C18 N6 C15 108.7(8) . . ?
C14 N6 C15 111.2(9) . . ?
C23 N7 C19 110.6(8) . . ?
C23 N7 C22 112.6(8) . . ?
C19 N7 C22 109.1(8) . . ?
C21 N8 C20 110.6(9) . . ?
C21 N8 C24 111.7(9) . . ?
C20 N8 C24 109.5(8) . . ?
S1 N9 S2 124.5(8) . . ?
S3 N10 S4 125.2(5) . . ?
S6 N11 S5 124.0(5) . . ?
S7 N12 S8 122.1(7) . . ?
O1 S1 O2 124.2(9) . . ?
O1 S1 N9 116.1(9) . . ?
O2 S1 N9 103.3(8) . . ?
O1 S1 C25 105.2(10) . . ?
O2 S1 C25 105.3(10) . . ?
N9 S1 C25 99.6(8) . . ?
O4 S2 O3 120.7(7) . . ?
O4 S2 N9 117.1(7) . . ?
O3 S2 N9 105.1(7) . . ?
O4 S2 C26 104.5(7) . . ?
O3 S2 C26 99.7(8) . . ?
N9 S2 C26 107.7(8) . . ?
O5 S3 O6 120.7(6) . . ?
O5 S3 N10 107.6(5) . . ?
O6 S3 N10 116.1(5) . . ?
O5 S3 C27 106.0(6) . . ?
O6 S3 C27 102.9(6) . . ?
N10 S3 C27 100.9(6) . . ?
O7 S4 O8 121.5(5) . . ?
O7 S4 N10 116.9(5) . . ?
O8 S4 N10 108.6(5) . . ?
O7 S4 C28 102.7(6) . . ?
O8 S4 C28 99.0(6) . . ?
N10 S4 C28 104.9(6) . . ?
O10 S5 O9 117.5(6) . . ?
O10 S5 N11 110.6(5) . . ?
O9 S5 N11 115.7(5) . . ?
O10 S5 C29 103.8(7) . . ?
O9 S5 C29 104.4(7) . . ?
N11 S5 C29 102.7(5) . . ?
O11 S6 O12 116.4(6) . . ?
O11 S6 N11 110.9(5) . . ?
O12 S6 N11 116.6(5) . . ?
O11 S6 C30 101.6(6) . . ?
O12 S6 C30 103.7(6) . . ?
N11 S6 C30 105.6(5) . . ?
O14 S7 O13 115.7(7) . . ?
O14 S7 N12 105.4(6) . . ?
O13 S7 N12 118.3(8) . . ?
O14 S7 C31 106.5(8) . . ?
O13 S7 C31 107.5(7) . . ?
N12 S7 C31 102.1(7) . . ?
O16 S8 O15 116.0(7) . . ?
O16 S8 N12 115.7(7) . . ?
O15 S8 N12 107.2(6) . . ?
O16 S8 C32 109.9(9) . . ?
O15 S8 C32 99.5(9) . . ?
N12 S8 C32 107.0(9) . . ?

loop_
_geom_bond_atom_site_label_1
_geom_bond_atom_site_label_2
_geom_bond_distance
_geom_bond_site_symmetry_2
_geom_bond_publ_flag
C1 H1A 0.9800 . ?
C1 H1B 0.9800 . ?
C1 C2 1.529(14) . ?
C1 N1 1.585(12) . ?
C2 H2A 0.9800 . ?
C2 H2B 0.9800 . ?
C2 N2 1.434(12) . ?
C3 H3A 0.9800 . ?
C3 H3B 0.9800 . ?
C3 N2 1.462(12) . ?
C3 C4 1.614(13) . ?
C4 H4B 0.9800 . ?
C4 H4A 0.9800 . ?
C4 N1 1.472(12) . ?
C5 H5A 0.9800 . ?
C5 H5B 0.9800 . ?
C5 N1 1.406(14) . ?
C5 C6 1.574(16) . ?
C6 H6B 0.9800 . ?
C6 H6A 0.9800 . ?
C6 N2 1.575(14) . ?
C7 H7B 0.9800 . ?
C7 H7A 0.9800 . ?
C7 N3 1.453(14) . ?
C7 C8 1.522(14) . ?
C8 H8A 0.9800 . ?
C8 H8B 0.9800 . ?
C8 N4 1.559(12) . ?
C9 H9B 0.9800 . ?
C9 H9A 0.9800 . ?
C9 N4 1.377(13) . ?
C9 C10 1.538(13) . ?
C10 H10A 0.9800 . ?
C10 H10B 0.9800 . ?
C10 N3 1.595(13) . ?
C11 H11A 0.9800 . ?
C11 H11B 0.9800 . ?
C11 C12 1.388(15) . ?
C11 N3 1.534(15) . ?
C12 H12A 0.9800 . ?
C12 H12B 0.9800 . ?
C12 N4 1.519(14) . ?
C13 H13B 0.9800 . ?
C13 H13A 0.9800 . ?
C13 C14 1.446(15) . ?
C13 N5 1.489(14) . ?
C14 H14B 0.9800 . ?
C14 H14A 0.9800 . ?
C14 N6 1.511(12) . ?
C15 H15A 0.9800 . ?
C15 H15B 0.9800 . ?
C15 C16 1.511(13) . ?
C15 N6 1.540(13) . ?
C16 H16B 0.9800 . ?
C16 H16A 0.9800 . ?
C16 N5 1.449(12) . ?
C17 H17B 0.9800 . ?
C17 H17A 0.9800 . ?
C17 N5 1.525(13) . ?
C17 C18 1.591(14) . ?
C18 H18B 0.9800 . ?
C18 H18A 0.9800 . ?
C18 N6 1.396(12) . ?
C19 H19B 0.9800 . ?
C19 H19A 0.9800 . ?
C19 N7 1.487(13) . ?
C19 C20 1.626(14) . ?
C20 H20B 0.9800 . ?
C20 H20A 0.9800 . ?
C20 N8 1.430(13) . ?
C21 H21A 0.9800 . ?
C21 H21B 0.9800 . ?
C21 N8 1.387(14) . ?
C21 C22 1.565(17) . ?
C22 H22A 0.9800 . ?
C22 H22B 0.9800 . ?
C22 N7 1.521(12) . ?
C23 H23B 0.9800 . ?
C23 H23A 0.9800 . ?
C23 N7 1.446(13) . ?
C23 C24 1.462(15) . ?
C24 H24B 0.9800 . ?
C24 H24A 0.9800 . ?
C24 N8 1.501(13) . ?
C25 F3 1.26(2) . ?
C25 F1 1.33(2) . ?
C25 F2 1.37(2) . ?
C25 S1 1.71(2) . ?
C26 F6 1.271(14) . ?
C26 F5 1.310(15) . ?
C26 F4 1.423(15) . ?
C26 S2 1.812(17) . ?
C27 F9 1.214(14) . ?
C27 F7 1.342(16) . ?
C27 F8 1.403(15) . ?
C27 S3 1.862(14) . ?
C28 F12 1.187(15) . ?
C28 F10 1.269(14) . ?
C28 F11 1.294(15) . ?
C28 S4 1.929(13) . ?
C29 F13 1.225(15) . ?
C29 F14 1.355(14) . ?
C29 F15 1.378(15) . ?
C29 S5 1.819(13) . ?
C30 F16 1.329(15) . ?
C30 F17 1.334(15) . ?
C30 F18 1.351(14) . ?
C30 S6 1.917(12) . ?
C31 F20 1.339(14) . ?
C31 F21 1.348(14) . ?
C31 F19 1.423(15) . ?
C31 S7 1.686(16) . ?
C32 F24 1.27(2) . ?
C32 F23 1.32(2) . ?
C32 F22 1.48(2) . ?
C32 S8 1.76(2) . ?
N9 S1 1.552(13) . ?
N9 S2 1.585(13) . ?
N10 S3 1.557(8) . ?
N10 S4 1.592(9) . ?
N11 S6 1.569(8) . ?
N11 S5 1.585(8) . ?
N12 S7 1.514(11) . ?
N12 S8 1.668(13) . ?
O1 S1 1.308(11) . ?
O2 S1 1.400(12) . ?
O3 S2 1.416(9) . ?
O4 S2 1.390(10) . ?
O5 S3 1.397(8) . ?
O6 S3 1.406(8) . ?
O7 S4 1.430(8) . ?
O8 S4 1.487(8) . ?
O9 S5 1.443(8) . ?
O10 S5 1.436(9) . ?
O11 S6 1.441(9) . ?
O12 S6 1.463(7) . ?
O13 S7 1.394(10) . ?
O14 S7 1.393(11) . ?
O15 S8 1.479(10) . ?
O16 S8 1.456(11) . ?

loop_
_geom_hbond_atom_site_label_D
_geom_hbond_atom_site_label_H
_geom_hbond_atom_site_label_A
_geom_hbond_distance_DH
_geom_hbond_distance_HA
_geom_hbond_distance_DA
_geom_hbond_angle_DHA
_geom_hbond_site_symmetry_A
N1 D1 N6 0.92 1.84 2.764(8) 177.3 2_656
N3 D3 N8 0.92 1.86 2.778(8) 177.8 1_565
N7 D7 N2 0.92 1.87 2.785(10) 178.2 2_746
N5 D5 N4 0.92 1.79 2.712(12) 175.7 .
